data_4322261
loop_
_publ_author_name
'Loreto Ballester'
'Angel Guti\'errez'
'M. Felisa Perpi\~n\'an'
'Susana Rico'
'M. Teresa Azcondo'
'Carlo Bellitto'

_publ_contact_author
;                                                                               
Angel Guti\'errez                                                        
Departamento de Qu\'imica Inorg\'anica I                                     
Facultad de Qu\'imica                                         
Universidad Complutense                                                         
E-28040 Madrid                                                                  
Spain                                                                     
;
_publ_contact_author_email alonso@eucmax.sim.ucm.es
_publ_contact_author_fax '+34 913944352'
_publ_contact_author_phone '+34 913944337'
_publ_section_title
;
 Magnetic Behavior and Crystal Structure of [Fe(cyclam)(NCS)2](TCNQ)2: An
 Unusual One-Dimensional (TCNQ)2-Radical-Ion System
;
_journal_name_full 'Inorganic Chemistry'
_journal_page_first 4430
_journal_page_last 4434
_journal_paper_doi 10.1021/ic990217y
_journal_volume 38
_journal_year 1999
_chemical_formula_sum 'C36 H32 Fe N14 S2'
_chemical_formula_weight 780.73
_space_group_IT_number 2
_symmetry_cell_setting triclinic
_symmetry_space_group_name_Hall '-P 1'
_symmetry_space_group_name_H-M 'P -1'
_atom_sites_solution_hydrogens geom
_atom_sites_solution_primary direct
_atom_sites_solution_secondary difmap
_audit_creation_method SHELXL
_cell_angle_alpha 79.839(10)
_cell_angle_beta 85.097(10)
_cell_angle_gamma 74.140(10)
_cell_formula_units_Z 1
_cell_length_a 7.8326(10)
_cell_length_b 8.0080(10)
_cell_length_c 15.5072(10)
_cell_measurement_temperature 293(2)
_cell_volume 920.25(18)
_computing_structure_refinement 'SHELXL-93 (Sheldrick, 1993)'
_computing_structure_solution 'SHELXS-86 (Sheldrick, 1990)'
_diffrn_ambient_temperature 293(2)
_diffrn_radiation_monochromator graphite
_diffrn_radiation_source 'fine-focus sealed tube'
_diffrn_radiation_type MoK\a
_diffrn_radiation_wavelength 0.71073
_diffrn_reflns_av_R_equivalents 0.0295
_diffrn_reflns_av_sigmaI/netI 0.0625
_diffrn_reflns_limit_h_max 9
_diffrn_reflns_limit_h_min -9
_diffrn_reflns_limit_k_max 9
_diffrn_reflns_limit_k_min -9
_diffrn_reflns_limit_l_max 18
_diffrn_reflns_limit_l_min 0
_diffrn_reflns_number 3028
_diffrn_reflns_theta_max 24.98
_diffrn_reflns_theta_min 1.34
_exptl_absorpt_coefficient_mu 0.572
_exptl_crystal_density_diffrn 1.409
_exptl_crystal_F_000 404
_refine_diff_density_max 0.262
_refine_diff_density_min -0.445
_refine_diff_density_rms 0.057
_refine_ls_extinction_method none
_refine_ls_goodness_of_fit_all 1.063
_refine_ls_goodness_of_fit_obs 1.100
_refine_ls_matrix_type full
_refine_ls_number_parameters 305
_refine_ls_number_reflns 2910
_refine_ls_number_restraints 0
_refine_ls_restrained_S_all 1.063
_refine_ls_restrained_S_obs 1.100
_refine_ls_R_factor_all 0.0906
_refine_ls_R_factor_obs 0.0344
_refine_ls_shift/esd_max -3.051
_refine_ls_shift/esd_mean 0.389
_refine_ls_structure_factor_coef Fsqd
_refine_ls_weighting_details 'w=1/[\s^2^(Fo^2^)+(0.0526P)^2^+0.1833P] where P=(Fo^2^+2Fc^2^)/3'
_refine_ls_weighting_scheme calc
_refine_ls_wR_factor_all 0.1035
_refine_ls_wR_factor_obs 0.0881
_reflns_number_observed 2064
_reflns_number_total 2910
_reflns_observed_criterion >2sigma(I)
_cod_data_source_file ic990217y.cif
_cod_data_source_block ag4
_cod_depositor_comments
;
The following automatic conversions were performed:

'_refine_ls_weighting_scheme' value 'calc
w=1/[\s^2^(Fo^2^)+(0.0526P)^2^+0.1833P] where P=(Fo^2^+2Fc^2^)/3' was
changed to 'calc'. New tag '_refine_ls_weighting_details' was
created. The value of the new tag was set to
'w=1/[\s^2^(Fo^2^)+(0.0526P)^2^+0.1833P] where P=(Fo^2^+2Fc^2^)/3'.

Automatic conversion script
Id: cif_fix_values 3143 2015-03-26 13:38:13Z robertas 
;
_cod_original_cell_volume 920.3(2)
_cod_database_code 4322261

loop_
_symmetry_equiv_pos_as_xyz
'x, y, z'
'-x, -y, -z'

loop_
_atom_site_aniso_label
_atom_site_aniso_U_11
_atom_site_aniso_U_22
_atom_site_aniso_U_33
_atom_site_aniso_U_23
_atom_site_aniso_U_13
_atom_site_aniso_U_12
Fe 0.0329(4) 0.0253(3) 0.0294(4) -0.0090(3) 0.0103(3) -0.0058(3)
S 0.0822(8) 0.0413(6) 0.0844(8) -0.0191(5) 0.0450(7) 0.0008(5)
N1 0.040(2) 0.040(2) 0.0340(15) -0.0113(13) 0.0053(13) -0.0097(13)
N2 0.043(2) 0.0327(15) 0.038(2) -0.0079(13) 0.0123(14) -0.0112(13)
N3 0.042(2) 0.0353(15) 0.037(2) -0.0102(12) 0.0105(12) -0.0035(13)
N4 0.105(3) 0.056(2) 0.055(2) -0.019(2) 0.016(2) -0.024(2)
N5 0.058(2) 0.056(2) 0.048(2) -0.010(2) 0.016(2) -0.013(2)
N6 0.135(4) 0.059(2) 0.066(2) -0.021(2) 0.041(2) -0.038(2)
N7 0.087(3) 0.073(2) 0.044(2) -0.021(2) 0.013(2) -0.018(2)
C1 0.053(2) 0.046(2) 0.041(2) 0.000(2) -0.005(2) -0.002(2)
C2 0.065(3) 0.049(2) 0.041(2) 0.007(2) -0.003(2) -0.007(2)
C3 0.066(3) 0.034(2) 0.054(2) 0.005(2) 0.009(2) -0.012(2)
C4 0.066(3) 0.047(2) 0.054(2) -0.007(2) 0.004(2) -0.032(2)
C5 0.046(2) 0.062(3) 0.058(3) -0.014(2) 0.003(2) -0.025(2)
C6 0.046(2) 0.030(2) 0.038(2) -0.0050(15) 0.010(2) -0.009(2)
C7 0.057(2) 0.050(2) 0.037(2) -0.012(2) 0.007(2) -0.016(2)
C8 0.042(2) 0.045(2) 0.037(2) -0.009(2) -0.001(2) -0.010(2)
C9 0.043(2) 0.042(2) 0.036(2) -0.001(2) 0.001(2) -0.012(2)
C10 0.036(2) 0.044(2) 0.035(2) -0.0108(15) -0.0030(15) -0.0047(15)
C11 0.046(2) 0.039(2) 0.039(2) -0.013(2) -0.001(2) -0.008(2)
C12 0.046(2) 0.046(2) 0.035(2) -0.016(2) 0.005(2) -0.007(2)
C13 0.045(2) 0.043(2) 0.033(2) -0.0087(15) 0.000(2) -0.006(2)
C14 0.062(2) 0.038(2) 0.041(2) -0.014(2) 0.007(2) -0.011(2)
C15 0.056(2) 0.044(2) 0.036(2) -0.015(2) 0.011(2) -0.006(2)
C16 0.055(2) 0.044(2) 0.034(2) -0.010(2) 0.004(2) -0.007(2)
C17 0.059(2) 0.047(2) 0.037(2) -0.008(2) 0.005(2) -0.009(2)
C18 0.078(3) 0.052(2) 0.041(2) -0.012(2) 0.019(2) -0.017(2)

loop_
_atom_site_label
_atom_site_type_symbol
_atom_site_fract_x
_atom_site_fract_y
_atom_site_fract_z
_atom_site_U_iso_or_equiv
_atom_site_thermal_displace_type
_atom_site_occupancy
_atom_site_calc_flag
_atom_site_refinement_flags
_atom_site_disorder_group
Fe Fe 0.0000 0.0000 0.0000 0.0297(2) Uani 1 d S .
S S 0.4414(2) -0.40871(12) -0.12875(8) 0.0745(4) Uani 1 d . .
N1 N 0.1435(4) 0.0047(4) 0.0992(2) 0.0380(7) Uani 1 d . .
N2 N -0.1047(4) -0.1883(3) 0.0661(2) 0.0383(7) Uani 1 d . .
N3 N 0.1903(4) -0.1724(3) -0.0428(2) 0.0395(7) Uani 1 d . .
N4 N -0.4044(5) -1.3941(5) 0.6562(2) 0.0718(10) Uani 1 d . .
N5 N -0.6251(4) -0.9274(4) 0.7851(2) 0.0554(8) Uani 1 d . .
N6 N -0.1288(6) -0.3563(5) 0.3949(2) 0.0854(13) Uani 1 d . .
N7 N 0.0288(5) -0.7984(5) 0.2527(2) 0.0683(10) Uani 1 d . .
C1 C 0.2263(5) -0.1648(5) 0.1550(3) 0.0496(9) Uani 1 d . .
C2 C 0.0913(6) -0.2630(5) 0.1925(3) 0.0553(10) Uani 1 d . .
C3 C 0.0095(6) -0.3321(5) 0.1268(3) 0.0537(10) Uani 1 d . .
C4 C -0.1867(6) -0.2557(5) 0.0015(3) 0.0524(10) Uani 1 d . .
C5 C -0.2758(5) -0.1034(6) -0.0637(3) 0.0530(10) Uani 1 d . .
C6 C 0.2960(4) -0.2719(4) -0.0787(2) 0.0388(8) Uani 1 d . .
C7 C -0.4254(5) -1.2488(5) 0.6587(2) 0.0477(9) Uani 1 d . .
C8 C -0.4428(4) -1.0672(4) 0.6585(2) 0.0413(8) Uani 1 d . .
C9 C -0.5452(4) -0.9914(4) 0.7288(2) 0.0409(8) Uani 1 d . .
C10 C -0.3649(4) -0.9699(4) 0.5921(2) 0.0386(8) Uani 1 d . .
C11 C -0.2702(5) -1.0460(5) 0.5194(2) 0.0407(8) Uani 1 d . .
C12 C -0.1933(5) -0.9526(4) 0.4547(2) 0.0427(8) Uani 1 d . .
C13 C -0.2004(4) -0.7733(4) 0.4560(2) 0.0412(8) Uani 1 d . .
C14 C -0.2926(5) -0.6982(5) 0.5291(2) 0.0471(9) Uani 1 d . .
C15 C -0.3720(5) -0.7901(5) 0.5929(2) 0.0465(9) Uani 1 d . .
C16 C -0.1225(5) -0.6757(4) 0.3891(2) 0.0453(9) Uani 1 d . .
C17 C -0.0391(5) -0.7445(5) 0.3134(2) 0.0486(9) Uani 1 d . .
C18 C -0.1255(6) -0.4977(5) 0.3918(2) 0.0579(11) Uani 1 d . .
H01 H 0.0717(48) 0.0716(47) 0.1325(23) 0.049(11) Uiso 1 d . .
H02 H -0.1811(46) -0.1412(44) 0.0957(22) 0.027(11) Uiso 1 d . .
H1A H 0.3077(49) -0.2296(47) 0.1190(23) 0.051(11) Uiso 1 d . .
H1B H 0.2808(50) -0.1362(48) 0.2038(26) 0.067(12) Uiso 1 d . .
H2A H -0.0052(46) -0.1861(44) 0.2236(22) 0.051(10) Uiso 1 d . .
H2B H 0.1547(56) -0.3588(56) 0.2353(27) 0.073(14) Uiso 1 d . .
H3A H 0.0958(52) -0.3966(49) 0.0929(24) 0.054(12) Uiso 1 d . .
H3B H -0.0659(51) -0.4121(51) 0.1574(25) 0.067(12) Uiso 1 d . .
H4A H -0.0851(53) -0.3426(51) -0.0259(25) 0.065(12) Uiso 1 d . .
H4B H -0.2629(48) -0.3225(46) 0.0311(23) 0.061(11) Uiso 1 d . .
H5A H -0.3687(45) -0.0261(45) -0.0402(22) 0.037(10) Uiso 1 d . .
H5B H -0.3258(53) -0.1376(52) -0.1150(28) 0.067(13) Uiso 1 d . .
H11 H -0.2696(50) -1.1622(50) 0.5177(24) 0.033(12) Uiso 1 d . .
H14 H -0.2984(44) -0.5818(45) 0.5265(21) 0.038(10) Uiso 1 d . .
H15 H -0.4297(42) -0.7363(41) 0.6380(21) 0.046(9) Uiso 1 d . .
H12 H -0.1393(45) -1.0032(45) 0.4116(23) 0.036(10) Uiso 1 d . .

loop_
_atom_type_symbol
_atom_type_description
_atom_type_scat_dispersion_real
_atom_type_scat_dispersion_imag
_atom_type_scat_source
C C 0.0033 0.0016 'International Tables Vol C Tables 4.2.6.8 and 6.1.1.4'
H H 0.0000 0.0000 'International Tables Vol C Tables 4.2.6.8 and 6.1.1.4'
N N 0.0061 0.0033 'International Tables Vol C Tables 4.2.6.8 and 6.1.1.4'
S S 0.1246 0.1234 'International Tables Vol C Tables 4.2.6.8 and 6.1.1.4'
Fe Fe 0.3463 0.8444 'International Tables Vol C Tables 4.2.6.8 and 6.1.1.4'

loop_
_geom_angle_atom_site_label_1
_geom_angle_atom_site_label_2
_geom_angle_atom_site_label_3
_geom_angle
_geom_angle_site_symmetry_1
_geom_angle_site_symmetry_3
_geom_angle_publ_flag
N3 Fe N3 180.0 . 2 ?
N3 Fe N1 89.19(11) . 2 ?
N3 Fe N1 90.80(11) 2 2 ?
N3 Fe N1 90.81(11) . . ?
N3 Fe N1 89.20(11) 2 . ?
N1 Fe N1 180.0 2 . ?
N3 Fe N2 89.69(11) . 2 ?
N3 Fe N2 90.31(11) 2 2 ?
N1 Fe N2 94.12(11) 2 2 ?
N1 Fe N2 85.88(11) . 2 ?
N3 Fe N2 90.31(11) . . ?
N3 Fe N2 89.69(11) 2 . ?
N1 Fe N2 85.89(11) 2 . ?
N1 Fe N2 94.11(11) . . ?
N2 Fe N2 180.0 2 . ?
C5 N1 C1 111.9(3) 2 . ?
C5 N1 Fe 107.6(2) 2 . ?
C1 N1 Fe 118.3(2) . . ?
C4 N2 C3 112.4(3) . . ?
C4 N2 Fe 107.4(2) . . ?
C3 N2 Fe 118.4(2) . . ?
C6 N3 Fe 171.5(3) . . ?
N1 C1 C2 111.9(3) . . ?
C3 C2 C1 115.2(3) . . ?
N2 C3 C2 112.2(3) . . ?
C5 C4 N2 108.1(3) . . ?
C4 C5 N1 107.8(3) . 2 ?
N3 C6 S 179.7(3) . . ?
N4 C7 C8 176.7(4) . . ?
C10 C8 C7 121.1(3) . . ?
C10 C8 C9 122.0(3) . . ?
C7 C8 C9 116.9(3) . . ?
N5 C9 C8 178.3(4) . . ?
C8 C10 C15 122.1(3) . . ?
C8 C10 C11 121.3(3) . . ?
C15 C10 C11 116.6(3) . . ?
C12 C11 C10 121.7(3) . . ?
C11 C12 C13 121.5(3) . . ?
C16 C13 C14 121.5(3) . . ?
C16 C13 C12 121.8(3) . . ?
C14 C13 C12 116.8(3) . . ?
C15 C14 C13 121.9(3) . . ?
C14 C15 C10 121.5(3) . . ?
C13 C16 C17 122.4(3) . . ?
C13 C16 C18 121.6(3) . . ?
C17 C16 C18 116.0(3) . . ?
N7 C17 C16 179.3(4) . . ?
N6 C18 C16 179.2(4) . . ?

loop_
_geom_bond_atom_site_label_1
_geom_bond_atom_site_label_2
_geom_bond_distance
_geom_bond_site_symmetry_2
_geom_bond_publ_flag
Fe N3 1.896(3) . ?
Fe N3 1.896(3) 2 ?
Fe N1 1.993(3) 2 ?
Fe N1 1.993(3) . ?
Fe N2 1.995(3) 2 ?
Fe N2 1.995(3) . ?
S C6 1.602(3) . ?
N1 C5 1.483(4) 2 ?
N1 C1 1.487(4) . ?
N2 C4 1.483(5) . ?
N2 C3 1.487(4) . ?
N3 C6 1.161(4) . ?
N4 C7 1.137(4) . ?
N5 C9 1.142(4) . ?
N6 C18 1.135(5) . ?
N7 C17 1.135(4) . ?
C1 C2 1.503(5) . ?
C2 C3 1.503(6) . ?
C4 C5 1.488(6) . ?
C5 N1 1.483(4) 2 ?
C7 C8 1.422(5) . ?
C8 C10 1.382(5) . ?
C8 C9 1.422(4) . ?
C10 C15 1.429(5) . ?
C10 C11 1.430(4) . ?
C11 C12 1.344(5) . ?
C12 C13 1.426(5) . ?
C13 C16 1.387(5) . ?
C13 C14 1.426(4) . ?
C14 C15 1.339(5) . ?
C16 C17 1.417(5) . ?
C16 C18 1.427(5) . ?
